data_4080919
loop_
_publ_author_name
'Saleem, Fariha'
'Rao, Gyandshwar Kumar'
'Kumar, Arun'
'Mukherjee, Goutam'
'Singh, Ajai K.'

_publ_section_title
;
 Half-Sandwich Ruthenium(II) Complexes of Click Generated 1,2,3-Triazole
 Based Organosulfur/-selenium Ligands: Structural and Donor Site Dependent
 Catalytic Oxidation and Transfer Hydrogenation Aspects
;
_journal_issue 13
_journal_name_full Organometallics
_journal_page_first 3595
_journal_paper_doi 10.1021/om400057e
_journal_volume 32
_journal_year 2013
_chemical_formula_moiety 'C21 H19 Cl N3 Ru S, F6 P, O '
_chemical_formula_sum 'C21 H19 Cl F6 N3 O P Ru S'
_chemical_formula_weight 642.958
_chemical_name_systematic
; 
 ? 
;
_space_group_IT_number 14
_symmetry_cell_setting monoclinic
_symmetry_space_group_name_Hall '-P 2yn'
_symmetry_space_group_name_H-M 'P 1 21/n 1'
_atom_sites_solution_hydrogens geom
_atom_sites_solution_primary direct
_atom_sites_solution_secondary difmap
_audit_creation_method SHELXL-97
_cell_angle_alpha 90.00
_cell_angle_beta 101.785(5)
_cell_angle_gamma 90.00
_cell_formula_units_Z 4
_cell_length_a 10.875(3)
_cell_length_b 13.808(4)
_cell_length_c 17.351(5)
_cell_measurement_reflns_used 5626
_cell_measurement_temperature 298(2)
_cell_measurement_theta_max 27.76
_cell_measurement_theta_min 2.40
_cell_volume 2550.5(13)
_computing_cell_refinement 'Bruker SMART'
_computing_data_collection 'Bruker SMART'
_computing_data_reduction 'Bruker SAINT'
_computing_molecular_graphics 'Bruker SHELXTL'
_computing_publication_material 'Bruker SHELXTL'
_computing_structure_refinement 'SHELXL-97 (Sheldrick, 1997)'
_computing_structure_solution 'SHELXS-97 (Sheldrick, 1990)'
_diffrn_ambient_temperature 298(2)
_diffrn_measured_fraction_theta_full 0.997
_diffrn_measured_fraction_theta_max 0.997
_diffrn_measurement_device_type 'CCD area detector'
_diffrn_measurement_method 'phi and omega scans'
_diffrn_radiation_monochromator graphite
_diffrn_radiation_source 'fine-focus sealed tube'
_diffrn_radiation_type MoK\a
_diffrn_radiation_wavelength 0.71073
_diffrn_reflns_av_R_equivalents 0.0263
_diffrn_reflns_av_sigmaI/netI 0.0200
_diffrn_reflns_limit_h_max 12
_diffrn_reflns_limit_h_min -12
_diffrn_reflns_limit_k_max 16
_diffrn_reflns_limit_k_min -16
_diffrn_reflns_limit_l_max 20
_diffrn_reflns_limit_l_min -20
_diffrn_reflns_number 23715
_diffrn_reflns_theta_full 25.00
_diffrn_reflns_theta_max 25.00
_diffrn_reflns_theta_min 1.90
_exptl_absorpt_coefficient_mu 0.927
_exptl_absorpt_correction_T_max 0.857
_exptl_absorpt_correction_T_min 0.790
_exptl_absorpt_correction_type multi-scan
_exptl_absorpt_process_details '(SADABS; Bruker, 2000)'
_exptl_crystal_colour red
_exptl_crystal_density_diffrn 1.674
_exptl_crystal_density_meas 1.674
_exptl_crystal_density_method 'not measured'
_exptl_crystal_description block
_exptl_crystal_F_000 1280
_exptl_crystal_size_max 0.41
_exptl_crystal_size_mid 0.21
_exptl_crystal_size_min 0.17
_refine_diff_density_max 0.526
_refine_diff_density_min -0.391
_refine_diff_density_rms 0.097
_refine_ls_extinction_method none
_refine_ls_goodness_of_fit_ref 1.054
_refine_ls_hydrogen_treatment constr
_refine_ls_matrix_type full
_refine_ls_number_parameters 316
_refine_ls_number_reflns 4472
_refine_ls_number_restraints 0
_refine_ls_restrained_S_all 1.054
_refine_ls_R_factor_all 0.0350
_refine_ls_R_factor_gt 0.0320
_refine_ls_shift/su_max 0.009
_refine_ls_shift/su_mean 0.001
_refine_ls_structure_factor_coef Fsqd
_refine_ls_weighting_details 'calc w=1/[\s^2^(Fo^2^)+(0.0494P)^2^+2.2127P] where P=(Fo^2^+2Fc^2^)/3'
_refine_ls_weighting_scheme calc
_refine_ls_wR_factor_gt 0.0881
_refine_ls_wR_factor_ref 0.0899
_reflns_number_gt 4117
_reflns_number_total 4472
_reflns_threshold_expression >2sigma(I)
_cod_data_source_file om400057e_si_002.cif
_cod_data_source_block Complex_3
_cod_depositor_comments
;
The following automatic conversions were performed:

'_symmetry_cell_setting' value 'Monoclinic' changed to 'monoclinic'
according to /home/saulius/struct/CIF-dictionaries/cif_core.dic
dictionary named 'cif_core.dic' version 2.4.2 from 2011-04-26.

Automatic conversion script
Id: cif_fix_values 1891 2012-01-12 08:04:46Z andrius 
;
_cod_original_cell_volume 2550.4(13)
_cod_original_sg_symbol_Hall '-P 2yn '
_cod_original_sg_symbol_H-M P2(1)/n
_cod_original_formula_sum 'C21 H19 Cl F6 N3 O P Ru S '
_cod_database_code 4080919

loop_
_symmetry_equiv_pos_as_xyz
'x, y, z'
'-x+1/2, y+1/2, -z+1/2'
'-x, -y, -z'
'x-1/2, -y-1/2, z-1/2'

loop_
_atom_site_label
_atom_site_type_symbol
_atom_site_fract_x
_atom_site_fract_y
_atom_site_fract_z
_atom_site_U_iso_or_equiv
_atom_site_adp_type
_atom_site_occupancy
_atom_site_symmetry_multiplicity
_atom_site_calc_flag
_atom_site_refinement_flags
C1 C 0.8556(3) -0.0139(2) 0.07559(19) 0.0504(8) Uani 1 1 d .
C2 C 0.8238(3) -0.0275(3) -0.0050(2) 0.0638(9) Uani 1 1 d .
H2 H 0.8075 -0.0892 -0.0260 0.077 Uiso 1 1 calc R
C3 C 0.8168(4) 0.0525(4) -0.0536(2) 0.0821(13) Uani 1 1 d .
H3 H 0.7925 0.0446 -0.1078 0.099 Uiso 1 1 calc R
C4 C 0.8446(4) 0.1417(4) -0.0236(3) 0.0862(14) Uani 1 1 d .
H4 H 0.8419 0.1946 -0.0571 0.103 Uiso 1 1 calc R
C5 C 0.8769(5) 0.1546(3) 0.0566(3) 0.0836(13) Uani 1 1 d .
H5 H 0.8958 0.2163 0.0771 0.100 Uiso 1 1 calc R
C6 C 0.8816(4) 0.0765(3) 0.1068(2) 0.0653(9) Uani 1 1 d .
H6 H 0.9020 0.0853 0.1610 0.078 Uiso 1 1 calc R
C7 C 0.9780(3) -0.1023(2) 0.21839(19) 0.0501(8) Uani 1 1 d .
H7A H 1.0079 -0.1648 0.2402 0.060 Uiso 1 1 calc R
H7B H 1.0473 -0.0698 0.2018 0.060 Uiso 1 1 calc R
C8 C 1.0030(3) 0.0088(2) 0.33753(18) 0.0466(7) Uani 1 1 d .
H8 H 1.0892 0.0197 0.3485 0.056 Uiso 1 1 calc R
C9 C 0.9168(3) 0.0440(2) 0.37793(17) 0.0416(7) Uani 1 1 d .
C10 C 0.9336(3) 0.1074(2) 0.44794(18) 0.0482(8) Uani 1 1 d .
C11 C 1.0539(4) 0.1328(2) 0.48788(19) 0.0564(9) Uani 1 1 d .
H11 H 1.1241 0.1104 0.4704 0.068 Uiso 1 1 calc R
C12 C 1.0682(5) 0.1918(3) 0.5541(2) 0.0689(11) Uani 1 1 d .
H12 H 1.1482 0.2093 0.5807 0.083 Uiso 1 1 calc R
C13 C 0.9649(5) 0.2242(3) 0.5805(2) 0.0717(12) Uani 1 1 d .
H13 H 0.9752 0.2634 0.6250 0.086 Uiso 1 1 calc R
C14 C 0.8464(5) 0.1991(3) 0.5414(2) 0.0764(12) Uani 1 1 d .
H14 H 0.7768 0.2204 0.5601 0.092 Uiso 1 1 calc R
C15 C 0.8299(4) 0.1420(3) 0.4741(2) 0.0652(10) Uani 1 1 d .
H15 H 0.7493 0.1270 0.4467 0.078 Uiso 1 1 calc R
C16 C 0.4898(4) -0.1645(3) 0.1531(4) 0.0796(13) Uani 1 1 d .
H16 H 0.4642 -0.2284 0.1434 0.096 Uiso 1 1 calc R
C17 C 0.4893(4) -0.1267(4) 0.2241(3) 0.0792(13) Uani 1 1 d .
H17 H 0.4641 -0.1647 0.2623 0.095 Uiso 1 1 calc R
C18 C 0.5245(4) -0.0356(4) 0.2406(3) 0.0760(13) Uani 1 1 d .
H18 H 0.5223 -0.0111 0.2902 0.091 Uiso 1 1 calc R
C19 C 0.5643(3) 0.0243(3) 0.1861(3) 0.0790(15) Uani 1 1 d .
H19 H 0.5892 0.0876 0.1992 0.095 Uiso 1 1 calc R
C20 C 0.5660(4) -0.0133(4) 0.1098(3) 0.0925(17) Uani 1 1 d .
H20 H 0.5915 0.0243 0.0714 0.111 Uiso 1 1 calc R
C21 C 0.5259(4) -0.1136(4) 0.0948(3) 0.0888(18) Uani 1 1 d .
H21 H 0.5251 -0.1420 0.0461 0.107 Uiso 1 1 calc R
Cl1 Cl 0.75069(8) -0.25939(6) 0.25133(5) 0.0565(2) Uani 1 1 d .
F1 F 0.3090(5) 0.1439(4) 0.1845(2) 0.1564(15) Uani 1 1 d .
F2 F 0.2695(3) 0.0436(2) 0.2740(2) 0.1162(11) Uani 1 1 d .
F3 F 0.4158(3) 0.1605(3) 0.3019(3) 0.1410(15) Uani 1 1 d .
F4 F 0.2356(3) 0.1662(3) 0.3487(2) 0.1321(13) Uani 1 1 d .
F5 F 0.2723(3) 0.2711(2) 0.2596(3) 0.1509(17) Uani 1 1 d .
F6 F 0.1261(3) 0.1552(3) 0.2322(2) 0.1277(12) Uani 1 1 d .
N1 N 0.9369(2) -0.04473(18) 0.27880(14) 0.0405(5) Uani 1 1 d .
N2 N 0.8150(2) -0.04382(17) 0.28374(14) 0.0378(5) Uani 1 1 d .
N3 N 0.8017(2) 0.01013(17) 0.34317(14) 0.0399(5) Uani 1 1 d .
P1 P 0.27079(10) 0.15792(7) 0.26541(7) 0.0684(3) Uani 1 1 d .
Ru1 Ru 0.67668(2) -0.105531(15) 0.197536(13) 0.03674(10) Uani 1 1 d .
S1 S 0.85116(8) -0.12024(6) 0.13405(5) 0.04632(19) Uani 1 1 d .
O1 O 0.5189(12) 0.9396(7) 0.4709(6) 0.310(6) Uani 1 1 d .

loop_
_atom_site_aniso_label
_atom_site_aniso_U_11
_atom_site_aniso_U_22
_atom_site_aniso_U_33
_atom_site_aniso_U_23
_atom_site_aniso_U_13
_atom_site_aniso_U_12
C1 0.0501(18) 0.058(2) 0.0440(17) 0.0039(14) 0.0129(14) 0.0049(15)
C2 0.060(2) 0.085(3) 0.0466(19) -0.0011(18) 0.0125(16) 0.0015(19)
C3 0.073(3) 0.125(4) 0.050(2) 0.024(3) 0.0180(19) 0.011(3)
C4 0.084(3) 0.096(4) 0.082(3) 0.041(3) 0.025(2) 0.016(3)
C5 0.098(3) 0.062(3) 0.093(3) 0.018(2) 0.024(3) 0.002(2)
C6 0.080(3) 0.059(2) 0.057(2) 0.0055(17) 0.0144(19) 0.0011(19)
C7 0.0417(17) 0.061(2) 0.0473(18) 0.0002(14) 0.0072(14) 0.0107(14)
C8 0.0417(16) 0.0494(17) 0.0443(16) 0.0052(13) -0.0017(13) -0.0102(13)
C9 0.0491(17) 0.0335(14) 0.0384(15) 0.0043(12) -0.0001(13) -0.0064(12)
C10 0.070(2) 0.0323(15) 0.0369(15) 0.0041(11) -0.0026(15) -0.0095(14)
C11 0.071(2) 0.0456(17) 0.0452(18) 0.0068(14) -0.0064(16) -0.0143(16)
C12 0.100(3) 0.051(2) 0.0432(19) 0.0078(16) -0.014(2) -0.028(2)
C13 0.118(4) 0.046(2) 0.0452(19) -0.0065(15) 0.002(2) -0.014(2)
C14 0.105(3) 0.060(2) 0.064(2) -0.0159(19) 0.017(2) 0.001(2)
C15 0.075(3) 0.055(2) 0.061(2) -0.0129(18) 0.0054(19) -0.0041(19)
C16 0.043(2) 0.060(2) 0.125(4) -0.018(3) -0.006(2) -0.0049(17)
C17 0.043(2) 0.088(3) 0.109(4) 0.011(3) 0.021(2) 0.001(2)
C18 0.048(2) 0.098(3) 0.078(3) -0.024(3) 0.0044(19) 0.028(2)
C19 0.043(2) 0.0369(19) 0.140(4) -0.014(2) -0.020(2) 0.0128(15)
C20 0.049(2) 0.130(4) 0.093(3) 0.066(3) 0.001(2) 0.025(3)
C21 0.055(2) 0.133(5) 0.063(3) -0.044(3) -0.023(2) 0.033(3)
Cl1 0.0644(5) 0.0361(4) 0.0637(5) 0.0035(3) 0.0004(4) 0.0031(3)
F1 0.195(4) 0.168(4) 0.135(3) 0.011(3) 0.100(3) -0.008(3)
F2 0.115(2) 0.0608(15) 0.192(3) -0.0142(18) 0.077(2) -0.0043(15)
F3 0.0584(16) 0.106(2) 0.258(5) -0.037(3) 0.030(2) -0.0067(16)
F4 0.138(3) 0.148(3) 0.126(3) -0.053(2) 0.064(2) -0.024(2)
F5 0.092(2) 0.0564(16) 0.319(6) 0.009(2) 0.079(3) -0.0044(15)
F6 0.0697(17) 0.112(2) 0.192(4) 0.010(2) 0.003(2) -0.0129(17)
N1 0.0365(12) 0.0441(13) 0.0397(13) 0.0025(10) 0.0046(10) -0.0005(10)
N2 0.0352(12) 0.0383(13) 0.0379(12) -0.0014(10) 0.0025(10) -0.0004(10)
N3 0.0449(14) 0.0360(12) 0.0367(12) -0.0035(10) 0.0038(10) -0.0016(10)
P1 0.0551(6) 0.0531(5) 0.1066(8) -0.0140(5) 0.0390(6) -0.0068(4)
Ru1 0.03603(15) 0.03159(14) 0.03980(15) -0.00570(9) 0.00120(10) 0.00191(8)
S1 0.0518(4) 0.0454(4) 0.0420(4) -0.0059(3) 0.0102(3) 0.0058(3)
O1 0.321(12) 0.345(15) 0.271(13) 0.134(11) 0.076(10) 0.002(12)

loop_
_atom_type_symbol
_atom_type_description
_atom_type_scat_dispersion_real
_atom_type_scat_dispersion_imag
_atom_type_scat_source
C C 0.0033 0.0016 'International Tables Vol C Tables 4.2.6.8 and 6.1.1.4'
H H 0.0000 0.0000 'International Tables Vol C Tables 4.2.6.8 and 6.1.1.4'
N N 0.0061 0.0033 'International Tables Vol C Tables 4.2.6.8 and 6.1.1.4'
F F 0.0171 0.0103 'International Tables Vol C Tables 4.2.6.8 and 6.1.1.4'
P P 0.1023 0.0942 'International Tables Vol C Tables 4.2.6.8 and 6.1.1.4'
S S 0.1246 0.1234 'International Tables Vol C Tables 4.2.6.8 and 6.1.1.4'
Cl Cl 0.1484 0.1585 'International Tables Vol C Tables 4.2.6.8 and 6.1.1.4'
Ru Ru -1.2594 0.8363 'International Tables Vol C Tables 4.2.6.8 and 6.1.1.4'
O O 0.0106 0.0060 'International Tables Vol C Tables 4.2.6.8 and 6.1.1.4'

loop_
_geom_angle_atom_site_label_1
_geom_angle_atom_site_label_2
_geom_angle_atom_site_label_3
_geom_angle
C6 C1 C2 120.9(3)
C6 C1 S1 123.5(3)
C2 C1 S1 115.5(3)
C1 C2 C3 118.6(4)
C1 C2 H2 120.7
C3 C2 H2 120.7
C4 C3 C2 121.0(4)
C4 C3 H3 119.5
C2 C3 H3 119.5
C3 C4 C5 120.0(4)
C3 C4 H4 120.0
C5 C4 H4 120.0
C4 C5 C6 120.4(5)
C4 C5 H5 119.8
C6 C5 H5 119.8
C1 C6 C5 119.0(4)
C1 C6 H6 120.5
C5 C6 H6 120.5
N1 C7 S1 111.1(2)
N1 C7 H7A 109.4
S1 C7 H7A 109.4
N1 C7 H7B 109.4
S1 C7 H7B 109.4
H7A C7 H7B 108.0
N1 C8 C9 105.5(3)
N1 C8 H8 127.2
C9 C8 H8 127.2
N3 C9 C8 108.4(3)
N3 C9 C10 121.2(3)
C8 C9 C10 130.4(3)
C15 C10 C11 119.7(3)
C15 C10 C9 120.1(3)
C11 C10 C9 120.2(3)
C12 C11 C10 119.5(4)
C12 C11 H11 120.2
C10 C11 H11 120.2
C13 C12 C11 120.4(4)
C13 C12 H12 119.8
C11 C12 H12 119.8
C14 C13 C12 120.1(4)
C14 C13 H13 119.9
C12 C13 H13 119.9
C13 C14 C15 120.4(4)
C13 C14 H14 119.8
C15 C14 H14 119.8
C10 C15 C14 119.8(4)
C10 C15 H15 120.1
C14 C15 H15 120.1
C17 C16 C21 122.7(4)
C17 C16 Ru1 73.0(2)
C21 C16 Ru1 71.2(2)
C17 C16 H16 118.6
C21 C16 H16 118.6
Ru1 C16 H16 129.9
C18 C17 C16 120.8(5)
C18 C17 Ru1 71.4(2)
C16 C17 Ru1 71.4(3)
C18 C17 H17 119.6
C16 C17 H17 119.6
Ru1 C17 H17 130.2
C17 C18 C19 122.2(4)
C17 C18 Ru1 73.2(2)
C19 C18 Ru1 70.5(2)
C17 C18 H18 118.9
C19 C18 H18 118.9
Ru1 C18 H18 130.1
C18 C19 C20 118.7(4)
C18 C19 Ru1 72.1(2)
C20 C19 Ru1 70.6(2)
C18 C19 H19 120.7
C20 C19 H19 120.7
Ru1 C19 H19 128.9
C19 C20 C21 116.7(4)
C19 C20 Ru1 70.7(2)
C21 C20 Ru1 70.6(2)
C19 C20 H20 121.6
C21 C20 H20 121.6
Ru1 C20 H20 129.1
C16 C21 C20 118.8(4)
C16 C21 Ru1 72.4(2)
C20 C21 Ru1 69.9(2)
C16 C21 H21 120.6
C20 C21 H21 120.6
Ru1 C21 H21 129.4
C8 N1 N2 109.2(2)
C8 N1 C7 130.6(3)
N2 N1 C7 120.1(2)
N3 N2 N1 109.0(2)
N3 N2 Ru1 128.55(18)
N1 N2 Ru1 121.92(18)
N2 N3 C9 107.9(2)
F1 P1 F6 95.7(3)
F1 P1 F5 93.3(3)
F6 P1 F5 91.35(19)
F1 P1 F4 176.7(3)
F6 P1 F4 85.7(2)
F5 P1 F4 89.7(2)
F1 P1 F3 86.3(2)
F6 P1 F3 178.0(3)
F5 P1 F3 88.9(2)
F4 P1 F3 92.3(2)
F1 P1 F2 88.3(2)
F6 P1 F2 89.04(19)
F5 P1 F2 178.3(2)
F4 P1 F2 88.7(2)
F3 P1 F2 90.68(19)
N2 Ru1 C20 118.99(19)
N2 Ru1 C19 92.22(13)
C20 Ru1 C19 38.6(2)
N2 Ru1 C21 158.49(19)
C20 Ru1 C21 39.5(2)
C19 Ru1 C21 69.32(17)
N2 Ru1 C18 93.48(13)
C20 Ru1 C18 68.03(19)
C19 Ru1 C18 37.42(18)
C21 Ru1 C18 78.68(16)
N2 Ru1 C16 153.50(17)
C20 Ru1 C16 67.97(19)
C19 Ru1 C16 78.92(15)
C21 Ru1 C16 36.32(19)
C18 Ru1 C16 64.37(18)
N2 Ru1 C17 118.05(16)
C20 Ru1 C17 79.57(18)
C19 Ru1 C17 66.26(18)
C21 Ru1 C17 65.6(2)
C18 Ru1 C17 35.37(18)
C16 Ru1 C17 35.61(19)
N2 Ru1 S1 80.80(7)
C20 Ru1 S1 96.08(13)
C19 Ru1 S1 121.14(16)
C21 Ru1 S1 98.95(15)
C18 Ru1 S1 158.03(15)
C16 Ru1 S1 125.18(15)
C17 Ru1 S1 160.49(15)
N2 Ru1 Cl1 86.95(7)
C20 Ru1 Cl1 153.58(19)
C19 Ru1 Cl1 155.96(17)
C21 Ru1 Cl1 114.43(17)
C18 Ru1 Cl1 118.62(15)
C16 Ru1 Cl1 91.22(13)
C17 Ru1 Cl1 93.01(13)
S1 Ru1 Cl1 82.46(3)
C1 S1 C7 103.97(16)
C1 S1 Ru1 107.90(11)
C7 S1 Ru1 99.30(11)

loop_
_geom_bond_atom_site_label_1
_geom_bond_atom_site_label_2
_geom_bond_distance
C1 C6 1.367(5)
C1 C2 1.382(5)
C1 S1 1.791(3)
C2 C3 1.383(6)
C2 H2 0.9300
C3 C4 1.348(7)
C3 H3 0.9300
C4 C5 1.374(7)
C4 H4 0.9300
C5 C6 1.381(6)
C5 H5 0.9300
C6 H6 0.9300
C7 N1 1.457(4)
C7 S1 1.811(3)
C7 H7A 0.9700
C7 H7B 0.9700
C8 N1 1.342(4)
C8 C9 1.370(4)
C8 H8 0.9300
C9 N3 1.357(4)
C9 C10 1.478(4)
C10 C15 1.383(6)
C10 C11 1.395(5)
C11 C12 1.392(5)
C11 H11 0.9300
C12 C13 1.372(6)
C12 H12 0.9300
C13 C14 1.372(6)
C13 H13 0.9300
C14 C15 1.390(5)
C14 H14 0.9300
C15 H15 0.9300
C16 C17 1.339(7)
C16 C21 1.354(7)
C16 Ru1 2.179(4)
C16 H16 0.9300
C17 C18 1.329(7)
C17 Ru1 2.198(4)
C17 H17 0.9300
C18 C19 1.390(7)
C18 Ru1 2.176(4)
C18 H18 0.9300
C19 C20 1.426(7)
C19 Ru1 2.156(3)
C19 H19 0.9300
C20 C21 1.459(8)
C20 Ru1 2.154(4)
C20 H20 0.9300
C21 Ru1 2.164(4)
C21 H21 0.9300
Cl1 Ru1 2.3928(10)
F1 P1 1.556(4)
F2 P1 1.586(3)
F3 P1 1.575(3)
F4 P1 1.574(3)
F5 P1 1.567(3)
F6 P1 1.562(3)
N1 N2 1.346(3)
N2 N3 1.304(3)
N2 Ru1 2.075(2)
Ru1 S1 2.3893(10)

loop_
_geom_torsion_atom_site_label_1
_geom_torsion_atom_site_label_2
_geom_torsion_atom_site_label_3
_geom_torsion_atom_site_label_4
_geom_torsion
C6 C1 C2 C3 -1.0(5)
S1 C1 C2 C3 175.6(3)
C1 C2 C3 C4 2.3(6)
C2 C3 C4 C5 -2.0(7)
C3 C4 C5 C6 0.2(7)
C2 C1 C6 C5 -0.7(6)
S1 C1 C6 C5 -177.0(3)
C4 C5 C6 C1 1.1(7)
N1 C8 C9 N3 0.6(3)
N1 C8 C9 C10 -179.8(3)
N3 C9 C10 C15 -7.1(4)
C8 C9 C10 C15 173.4(3)
N3 C9 C10 C11 173.0(3)
C8 C9 C10 C11 -6.6(5)
C15 C10 C11 C12 0.7(5)
C9 C10 C11 C12 -179.4(3)
C10 C11 C12 C13 0.5(5)
C11 C12 C13 C14 -0.3(6)
C12 C13 C14 C15 -1.1(6)
C11 C10 C15 C14 -2.1(5)
C9 C10 C15 C14 178.0(3)
C13 C14 C15 C10 2.3(6)
C21 C16 C17 C18 0.3(7)
Ru1 C16 C17 C18 53.7(4)
C21 C16 C17 Ru1 -53.4(4)
C16 C17 C18 C19 -0.7(6)
Ru1 C17 C18 C19 53.0(3)
C16 C17 C18 Ru1 -53.7(4)
C17 C18 C19 C20 0.7(6)
Ru1 C18 C19 C20 54.9(3)
C17 C18 C19 Ru1 -54.2(4)
C18 C19 C20 C21 -0.3(5)
Ru1 C19 C20 C21 55.3(3)
C18 C19 C20 Ru1 -55.6(3)
C17 C16 C21 C20 0.0(6)
Ru1 C16 C21 C20 -54.1(3)
C17 C16 C21 Ru1 54.1(4)
C19 C20 C21 C16 0.0(5)
Ru1 C20 C21 C16 55.4(3)
C19 C20 C21 Ru1 -55.3(3)
C9 C8 N1 N2 -1.0(3)
C9 C8 N1 C7 -177.8(3)
S1 C7 N1 C8 -157.7(3)
S1 C7 N1 N2 25.9(3)
C8 N1 N2 N3 1.1(3)
C7 N1 N2 N3 178.2(2)
C8 N1 N2 Ru1 173.43(19)
C7 N1 N2 Ru1 -9.4(3)
N1 N2 N3 C9 -0.6(3)
Ru1 N2 N3 C9 -172.36(19)
C8 C9 N3 N2 0.0(3)
C10 C9 N3 N2 -179.6(2)
N3 N2 Ru1 C20 71.5(3)
N1 N2 Ru1 C20 -99.3(3)
N3 N2 Ru1 C19 42.2(3)
N1 N2 Ru1 C19 -128.6(3)
N3 N2 Ru1 C21 72.3(5)
N1 N2 Ru1 C21 -98.5(4)
N3 N2 Ru1 C18 4.7(3)
N1 N2 Ru1 C18 -166.0(2)
N3 N2 Ru1 C16 -27.2(4)
N1 N2 Ru1 C16 162.1(3)
N3 N2 Ru1 C17 -22.0(3)
N1 N2 Ru1 C17 167.3(2)
N3 N2 Ru1 S1 163.4(2)
N1 N2 Ru1 S1 -7.4(2)
N3 N2 Ru1 Cl1 -113.8(2)
N1 N2 Ru1 Cl1 75.5(2)
C19 C20 Ru1 N2 -51.6(3)
C21 C20 Ru1 N2 179.5(3)
C21 C20 Ru1 C19 -128.9(4)
C19 C20 Ru1 C21 128.9(4)
C19 C20 Ru1 C18 29.9(2)
C21 C20 Ru1 C18 -99.0(3)
C19 C20 Ru1 C16 100.0(3)
C21 C20 Ru1 C16 -28.9(3)
C19 C20 Ru1 C17 64.8(3)
C21 C20 Ru1 C17 -64.1(3)
C19 C20 Ru1 S1 -134.4(3)
C21 C20 Ru1 S1 96.7(3)
C19 C20 Ru1 Cl1 140.3(3)
C21 C20 Ru1 Cl1 11.4(5)
C18 C19 Ru1 N2 -92.8(2)
C20 C19 Ru1 N2 136.7(3)
C18 C19 Ru1 C20 130.5(4)
C18 C19 Ru1 C21 98.5(3)
C20 C19 Ru1 C21 -31.9(3)
C20 C19 Ru1 C18 -130.5(4)
C18 C19 Ru1 C16 62.0(3)
C20 C19 Ru1 C16 -68.5(3)
C18 C19 Ru1 C17 27.0(3)
C20 C19 Ru1 C17 -103.5(3)
C18 C19 Ru1 S1 -173.4(2)
C20 C19 Ru1 S1 56.1(3)
C18 C19 Ru1 Cl1 -5.3(4)
C20 C19 Ru1 Cl1 -135.8(3)
C16 C21 Ru1 N2 -132.0(5)
C20 C21 Ru1 N2 -1.1(6)
C16 C21 Ru1 C20 -130.9(4)
C16 C21 Ru1 C19 -99.6(3)
C20 C21 Ru1 C19 31.3(3)
C16 C21 Ru1 C18 -61.8(3)
C20 C21 Ru1 C18 69.1(3)
C20 C21 Ru1 C16 130.9(4)
C16 C21 Ru1 C17 -27.1(3)
C20 C21 Ru1 C17 103.8(3)
C16 C21 Ru1 S1 140.4(3)
C20 C21 Ru1 S1 -88.7(3)
C16 C21 Ru1 Cl1 54.7(3)
C20 C21 Ru1 Cl1 -174.5(2)
C17 C18 Ru1 N2 -136.7(3)
C19 C18 Ru1 N2 89.1(2)
C17 C18 Ru1 C20 103.3(3)
C19 C18 Ru1 C20 -30.8(3)
C17 C18 Ru1 C19 134.2(4)
C17 C18 Ru1 C21 63.5(3)
C19 C18 Ru1 C21 -70.7(3)
C17 C18 Ru1 C16 28.1(3)
C19 C18 Ru1 C16 -106.0(3)
C19 C18 Ru1 C17 -134.2(4)
C17 C18 Ru1 S1 149.4(3)
C19 C18 Ru1 S1 15.2(5)
C17 C18 Ru1 Cl1 -48.3(3)
C19 C18 Ru1 Cl1 177.5(2)
C17 C16 Ru1 N2 7.8(5)
C21 C16 Ru1 N2 142.4(3)
C17 C16 Ru1 C20 -103.3(3)
C21 C16 Ru1 C20 31.2(3)
C17 C16 Ru1 C19 -64.5(3)
C21 C16 Ru1 C19 70.1(3)
C17 C16 Ru1 C21 -134.5(4)
C17 C16 Ru1 C18 -27.9(3)
C21 C16 Ru1 C18 106.6(3)
C21 C16 Ru1 C17 134.5(4)
C17 C16 Ru1 S1 175.1(2)
C21 C16 Ru1 S1 -50.4(3)
C17 C16 Ru1 Cl1 93.5(3)
C21 C16 Ru1 Cl1 -132.0(3)
C18 C17 Ru1 N2 50.8(3)
C16 C17 Ru1 N2 -176.0(3)
C18 C17 Ru1 C20 -66.6(3)
C16 C17 Ru1 C20 66.6(3)
C18 C17 Ru1 C19 -28.4(3)
C16 C17 Ru1 C19 104.7(3)
C18 C17 Ru1 C21 -105.5(3)
C16 C17 Ru1 C21 27.6(3)
C16 C17 Ru1 C18 133.1(5)
C18 C17 Ru1 C16 -133.1(5)
C18 C17 Ru1 S1 -145.2(3)
C16 C17 Ru1 S1 -12.1(6)
C18 C17 Ru1 Cl1 139.0(3)
C16 C17 Ru1 Cl1 -87.9(3)
C6 C1 S1 C7 -37.8(3)
C2 C1 S1 C7 145.7(3)
C6 C1 S1 Ru1 67.0(3)
C2 C1 S1 Ru1 -109.5(3)
N1 C7 S1 C1 85.0(2)
N1 C7 S1 Ru1 -26.2(2)
N2 Ru1 S1 C1 -91.29(14)
C20 Ru1 S1 C1 27.2(2)
C19 Ru1 S1 C1 -4.26(18)
C21 Ru1 S1 C1 66.9(2)
C18 Ru1 S1 C1 -15.0(3)
C16 Ru1 S1 C1 94.4(2)
C17 Ru1 S1 C1 103.0(4)
Cl1 Ru1 S1 C1 -179.41(12)
N2 Ru1 S1 C7 16.76(13)
C20 Ru1 S1 C7 135.2(2)
C19 Ru1 S1 C7 103.79(18)
C21 Ru1 S1 C7 175.0(2)
C18 Ru1 S1 C7 93.1(3)
C16 Ru1 S1 C7 -157.5(2)
C17 Ru1 S1 C7 -148.9(4)
Cl1 Ru1 S1 C7 -71.35(11)
